data_2209949
loop_
_publ_author_name
'Bohle, D. Scott'
'Fotie, Jean'

_publ_section_title
;
 3-(1,3-Benzodioxol-5-yl)-<i>N</i>-(2-methylpropyl)prop-2-enamide
 (fagaramide)
;
_journal_coeditor_code LH2139
_journal_issue 8
_journal_name_full 'Acta Crystallographica Section E'
_journal_page_first o3537
_journal_page_last o3538
_journal_paper_doi 10.1107/S1600536806028248
_journal_volume 62
_journal_year 2006
_chemical_formula_iupac 'C14 H17 N O3'
_chemical_formula_moiety 'C14 H17 N O3'
_chemical_formula_sum 'C14 H17 N O3'
_chemical_formula_weight 247.29
_chemical_name_common fagaramide
_chemical_name_systematic
;
3-(1,3-Benzodioxol-5-yl)-N-(2-methylpropyl)prop-2-enamide
;
_space_group_IT_number 14
_symmetry_cell_setting monoclinic
_symmetry_space_group_name_Hall '-P 2yn'
_symmetry_space_group_name_H-M 'P 1 21/n 1'
_atom_sites_solution_hydrogens geom
_atom_sites_solution_primary direct
_atom_sites_solution_secondary difmap
_audit_creation_method SHELXL-97
_cell_angle_alpha 90.00
_cell_angle_beta 93.637(8)
_cell_angle_gamma 90.00
_cell_formula_units_Z 4
_cell_length_a 8.618(6)
_cell_length_b 9.213(6)
_cell_length_c 16.785(11)
_cell_measurement_reflns_used 5512
_cell_measurement_temperature 298(2)
_cell_measurement_theta_max 27.83
_cell_measurement_theta_min 2.21
_cell_volume 1330.0(15)
_computing_cell_refinement 'SAINT (Siemens, 1996)'
_computing_data_collection 'SMART (Siemens, 1996)'
_computing_data_reduction SAINT
_computing_molecular_graphics 'SHELXTL (Siemens, 1996)'
_computing_publication_material SHELXTL
_computing_structure_refinement 'SHELXL97 (Sheldrick, 1997)'
_computing_structure_solution 'SHELXS97 (Sheldrick, 1997)'
_diffrn_ambient_temperature 298(2)
_diffrn_measured_fraction_theta_full 0.993
_diffrn_measured_fraction_theta_max 0.993
_diffrn_measurement_device_type 'Bruker SMART CCD'
_diffrn_measurement_method '\f and \w'
_diffrn_radiation_monochromator graphite
_diffrn_radiation_source 'fine-focus sealed tube'
_diffrn_radiation_type MoK\a
_diffrn_radiation_wavelength 0.71073
_diffrn_reflns_av_R_equivalents 0.0314
_diffrn_reflns_av_sigmaI/netI 0.0240
_diffrn_reflns_limit_h_max 10
_diffrn_reflns_limit_h_min -10
_diffrn_reflns_limit_k_max 11
_diffrn_reflns_limit_k_min -11
_diffrn_reflns_limit_l_max 21
_diffrn_reflns_limit_l_min -21
_diffrn_reflns_number 11058
_diffrn_reflns_theta_full 26.90
_diffrn_reflns_theta_max 26.90
_diffrn_reflns_theta_min 2.43
_diffrn_standards_number 0
_exptl_absorpt_coefficient_mu 0.087
_exptl_absorpt_correction_T_max 0.990
_exptl_absorpt_correction_T_min 0.965
_exptl_absorpt_correction_type multi-scan
_exptl_absorpt_process_details '(SADABS; Siemens, 1996)'
_exptl_crystal_colour colorless
_exptl_crystal_density_diffrn 1.235
_exptl_crystal_density_meas 1.22
_exptl_crystal_density_method flotation
_exptl_crystal_description prism
_exptl_crystal_F_000 528
_exptl_crystal_size_max 0.30
_exptl_crystal_size_mid 0.20
_exptl_crystal_size_min 0.15
_refine_diff_density_max 0.147
_refine_diff_density_min -0.207
_refine_ls_extinction_method none
_refine_ls_goodness_of_fit_ref 1.037
_refine_ls_hydrogen_treatment constr
_refine_ls_matrix_type full
_refine_ls_number_parameters 163
_refine_ls_number_reflns 2856
_refine_ls_number_restraints 0
_refine_ls_restrained_S_all 1.037
_refine_ls_R_factor_all 0.0652
_refine_ls_R_factor_gt 0.0432
_refine_ls_shift/su_max 0.000
_refine_ls_shift/su_mean 0.000
_refine_ls_structure_factor_coef Fsqd
_refine_ls_weighting_details 'calc w=1/[\s^2^(Fo^2^)+(0.0783P)^2^+0.0729P] where P=(Fo^2^+2Fc^2^)/3'
_refine_ls_weighting_scheme calc
_refine_ls_wR_factor_gt 0.1117
_refine_ls_wR_factor_ref 0.1337
_reflns_number_gt 2025
_reflns_number_total 2856
_reflns_threshold_expression I>2\s(I)
_cod_data_source_file lh2139.cif
_cod_data_source_block I
_cod_original_sg_symbol_H-M 'P 21/n'
_cod_database_code 2209949
_cod_database_fobs_code 2209949

loop_
_symmetry_equiv_pos_as_xyz
'x, y, z'
'-x+1/2, y+1/2, -z+1/2'
'-x, -y, -z'
'x-1/2, -y-1/2, z-1/2'

loop_
_atom_site_type_symbol
_atom_site_label
_atom_site_fract_x
_atom_site_fract_y
_atom_site_fract_z
_atom_site_U_iso_or_equiv
_atom_site_adp_type
_atom_site_calc_flag
_atom_site_refinement_flags
_atom_site_occupancy
O O1 0.21333(14) 0.50341(12) 0.19995(8) 0.0689(4) Uani d . 1
N N1 0.31092(14) 0.72924(13) 0.21416(8) 0.0539(3) Uani d . 1
H H1A 0.3001 0.8143 0.2341 0.065 Uiso calc R 1
C C1 0.5727(2) 0.6939(3) 0.04036(13) 0.0907(7) Uani d . 1
H H1B 0.5579 0.7103 -0.0161 0.136 Uiso calc R 1
H H1C 0.6011 0.5944 0.0500 0.136 Uiso calc R 1
H H1D 0.6539 0.7562 0.0623 0.136 Uiso calc R 1
C C2 0.3680(2) 0.8802(2) 0.06170(11) 0.0774(5) Uani d . 1
H H2A 0.3534 0.8928 0.0049 0.116 Uiso calc R 1
H H2B 0.4451 0.9475 0.0829 0.116 Uiso calc R 1
H H2C 0.2715 0.8978 0.0857 0.116 Uiso calc R 1
C C3 0.42129(19) 0.72725(19) 0.07998(10) 0.0616(4) Uani d . 1
H H3A 0.3409 0.6603 0.0583 0.074 Uiso calc R 1
C C4 0.44638(17) 0.69967(17) 0.16962(10) 0.0563(4) Uani d . 1
H H4A 0.4765 0.5991 0.1780 0.068 Uiso calc R 1
H H4B 0.5318 0.7598 0.1907 0.068 Uiso calc R 1
C C5 0.20263(17) 0.62908(16) 0.22525(9) 0.0512(4) Uani d . 1
C C6 0.06804(17) 0.67836(16) 0.26939(9) 0.0516(4) Uani d . 1
H H6A 0.0715 0.7680 0.2949 0.062 Uiso calc R 1
C C7 -0.05698(17) 0.59508(17) 0.27261(9) 0.0517(4) Uani d . 1
H H7A -0.0547 0.5086 0.2441 0.062 Uiso calc R 1
C C8 -0.19802(16) 0.62038(16) 0.31480(8) 0.0479(3) Uani d . 1
C C9 -0.22911(17) 0.75325(16) 0.35199(9) 0.0518(4) Uani d . 1
H H9A -0.1610 0.8313 0.3501 0.062 Uiso calc R 1
C C10 -0.36299(18) 0.76327(17) 0.39090(9) 0.0548(4) Uani d . 1
C C11 -0.46606(17) 0.64907(19) 0.39495(10) 0.0596(4) Uani d . 1
C C12 -0.43926(19) 0.51833(19) 0.36026(11) 0.0642(4) Uani d . 1
H H12A -0.5079 0.4410 0.3635 0.077 Uiso calc R 1
C C13 -0.30345(18) 0.50678(17) 0.31975(10) 0.0563(4) Uani d . 1
H H13A -0.2824 0.4193 0.2949 0.068 Uiso calc R 1
O O2 -0.58883(15) 0.68840(16) 0.43797(9) 0.0880(5) Uani d . 1
C C14 -0.5625(2) 0.8355(2) 0.46046(14) 0.0839(6) Uani d . 1
H H14A -0.5604 0.8450 0.5181 0.101 Uiso calc R 1
H H14B -0.6455 0.8963 0.4372 0.101 Uiso calc R 1
O O3 -0.41639(15) 0.87998(14) 0.43221(9) 0.0807(4) Uani d . 1

loop_
_atom_site_aniso_label
_atom_site_aniso_U_11
_atom_site_aniso_U_22
_atom_site_aniso_U_33
_atom_site_aniso_U_12
_atom_site_aniso_U_13
_atom_site_aniso_U_23
O1 0.0672(7) 0.0473(6) 0.0956(9) -0.0018(5) 0.0320(6) -0.0035(6)
N1 0.0499(7) 0.0463(7) 0.0677(8) 0.0006(5) 0.0202(6) 0.0038(6)
C1 0.0733(13) 0.1127(17) 0.0904(14) 0.0033(12) 0.0385(11) -0.0146(13)
C2 0.0885(13) 0.0817(13) 0.0628(11) 0.0033(11) 0.0106(10) 0.0073(9)
C3 0.0518(9) 0.0664(10) 0.0682(10) -0.0059(7) 0.0171(8) -0.0068(8)
C4 0.0430(8) 0.0550(9) 0.0724(10) 0.0025(6) 0.0155(7) 0.0056(7)
C5 0.0504(8) 0.0461(8) 0.0584(9) 0.0037(6) 0.0141(7) 0.0081(7)
C6 0.0527(8) 0.0465(8) 0.0574(9) 0.0017(6) 0.0166(7) 0.0053(7)
C7 0.0506(8) 0.0501(8) 0.0556(8) 0.0027(6) 0.0124(7) 0.0038(6)
C8 0.0437(8) 0.0515(8) 0.0491(8) 0.0000(6) 0.0063(6) 0.0060(6)
C9 0.0477(8) 0.0513(8) 0.0571(9) -0.0044(6) 0.0092(7) 0.0044(7)
C10 0.0532(9) 0.0544(8) 0.0577(9) 0.0020(7) 0.0111(7) -0.0017(7)
C11 0.0457(8) 0.0690(10) 0.0659(10) -0.0024(7) 0.0172(7) -0.0001(8)
C12 0.0513(9) 0.0616(10) 0.0812(11) -0.0114(7) 0.0175(8) -0.0029(8)
C13 0.0503(8) 0.0525(8) 0.0669(10) -0.0019(7) 0.0096(7) -0.0045(7)
O2 0.0661(8) 0.0845(9) 0.1188(11) -0.0102(7) 0.0491(8) -0.0190(8)
C14 0.0730(12) 0.0816(13) 0.1019(15) 0.0024(10) 0.0424(11) -0.0102(11)
O3 0.0703(8) 0.0685(8) 0.1074(10) -0.0034(6) 0.0377(7) -0.0213(7)

loop_
_atom_type_symbol
_atom_type_description
_atom_type_scat_dispersion_real
_atom_type_scat_dispersion_imag
_atom_type_scat_source
C C 0.0033 0.0016 'International Tables Vol C Tables 4.2.6.8 and 6.1.1.4'
H H 0.0000 0.0000 'International Tables Vol C Tables 4.2.6.8 and 6.1.1.4'
N N 0.0061 0.0033 'International Tables Vol C Tables 4.2.6.8 and 6.1.1.4'
O O 0.0106 0.0060 'International Tables Vol C Tables 4.2.6.8 and 6.1.1.4'

loop_
_geom_angle_atom_site_label_1
_geom_angle_atom_site_label_2
_geom_angle_atom_site_label_3
_geom_angle_site_symmetry_1
_geom_angle
C5 N1 C4 . 122.33(13)
C2 C3 C4 . 112.21(14)
C2 C3 C1 . 110.84(16)
C4 C3 C1 . 108.84(15)
N1 C4 C3 . 114.07(13)
O1 C5 N1 . 122.07(14)
O1 C5 C6 . 122.26(14)
N1 C5 C6 . 115.67(14)
C7 C6 C5 . 120.33(15)
C6 C7 C8 . 128.98(15)
C13 C8 C9 . 118.96(14)
C13 C8 C7 . 118.31(14)
C9 C8 C7 . 122.71(13)
C10 C9 C8 . 117.49(14)
C9 C10 O3 . 127.93(14)
C9 C10 C11 . 122.53(15)
O3 C10 C11 . 109.52(14)
O2 C11 C12 . 128.11(15)
O2 C11 C10 . 110.22(15)
C12 C11 C10 . 121.66(15)
C11 C12 C13 . 116.46(15)
C8 C13 C12 . 122.88(15)
C11 O2 C14 . 106.10(13)
O2 C14 O3 . 108.26(14)
C10 O3 C14 . 105.82(14)
C5 N1 H1A .. 120.0
C5 N1 H1A . 118.8
C4 N1 H1A . 118.8
C3 C1 H1B . 109.5
C3 C1 H1C . 109.5
H1B C1 H1C . 109.5
C3 C1 H1D . 109.5
H1B C1 H1D . 109.5
H1C C1 H1D . 109.5
C3 C2 H2A . 109.5
C3 C2 H2B . 109.5
H2A C2 H2B . 109.5
C3 C2 H2C . 109.5
H2A C2 H2C . 109.5
H2B C2 H2C . 109.5
C2 C3 H3A . 108.3
C4 C3 H3A . 108.3
C1 C3 H3A . 108.3
N1 C4 H4A . 108.7
C3 C4 H4A . 108.7
N1 C4 H4B . 108.7
C3 C4 H4B . 108.7
H4A C4 H4B . 107.6
C7 C6 H6A . 119.8
C5 C6 H6A . 119.8
C6 C7 H7A . 115.5
C8 C7 H7A . 115.5
C10 C9 H9A . 121.3
C8 C9 H9A . 121.3
C11 C12 H12A . 121.8
C13 C12 H12A . 121.8
C8 C13 H13A . 118.6
C12 C13 H13A . 118.6
O2 C14 H14A . 110.0
O3 C14 H14A . 110.0
O2 C14 H14B . 110.0
O3 C14 H14B . 110.0
H14A C14 H14B . 108.4

loop_
_geom_bond_atom_site_label_1
_geom_bond_atom_site_label_2
_geom_bond_distance
_geom_bond_publ_flag
O1 C5 1.239(2) y
N1 C5 1.3338(19) y
N1 C4 1.4513(19) y
C1 C3 1.532(2) y
C2 C3 1.508(3) y
C3 C4 1.528(3) y
C5 C6 1.486(2) y
C6 C7 1.327(2) y
C7 C8 1.464(2) y
C8 C13 1.392(2) y
C8 C9 1.408(2) y
C9 C10 1.365(2) y
C10 O3 1.374(2) y
C10 C11 1.381(2) y
C11 O2 1.367(2) y
C11 C12 1.364(2) y
C12 C13 1.394(2) y
O2 C14 1.421(3) y
C14 O3 1.433(2) y
N1 H1A 0.86 ?
N1 H1A 0.8600 ?
C1 H1B 0.9600 ?
C1 H1C 0.9600 ?
C1 H1D 0.9600 ?
C2 H2A 0.9600 ?
C2 H2B 0.9600 ?
C2 H2C 0.9600 ?
C3 H3A 0.9800 ?
C4 H4A 0.9700 ?
C4 H4B 0.9700 ?
C6 H6A 0.9300 ?
C7 H7A 0.9300 ?
C9 H9A 0.9300 ?
C12 H12A 0.9300 ?
C13 H13A 0.9300 ?
C14 H14A 0.9700 ?
C14 H14B 0.9700 ?

loop_
_cod_related_entry_id
_cod_related_entry_database
_cod_related_entry_code
1 ChemSpider 4941385
